data_2310831
loop_
_publ_author_name
'Dulmage, W.J.'
'Meyers, E.A.'
'Lipscomb, W.N.'

_publ_section_title
;
 On the Crystal and Molecular Structure of N2 O2
;
_journal_name_full 'Acta Crystallographica (1,1948-23,1967)'
_journal_page_first 760
_journal_page_last 764
_journal_volume 6
_journal_year 1953
_chemical_formula_sum 'N2 O2'
_space_group_IT_number 14
_symmetry_space_group_name_Hall '-P 2yab'
_symmetry_space_group_name_H-M 'P 1 21/a 1'
_cell_angle_alpha 90
_cell_angle_beta 127.9
_cell_angle_gamma 90
_cell_formula_units_Z 2
_cell_length_a 6.68
_cell_length_b 3.96
_cell_length_c 6.55
_cell_volume 136.721
_citation_journal_id_ASTM ACCRA9
_cod_data_source_file Dulmage_ACCRA9_1953_201.cif
_cod_data_source_block N2O2
_cod_original_cell_volume 136.7213
_cod_original_sg_symbol_Hall '-P 2ybc (z,y,-x)'
_cod_database_code 2310831

loop_
_symmetry_equiv_pos_as_xyz
x,y,z
-x+1/2,y+1/2,-z
-x,-y,-z
x-1/2,-y-1/2,z

loop_
_atom_site_label
_atom_site_type_symbol
_atom_site_fract_x
_atom_site_fract_y
_atom_site_fract_z
_atom_site_occupancy
_atom_site_U_iso_or_equiv
O2 O-2 0.16 -0.101 0.241 0.5 0.0
O1 O-2 0.228 0.121 0.194 0.5 0.0
N2 N+2 0.16 -0.101 0.241 0.5 0.0
N1 N+2 0.228 0.121 0.194 0.5 0.0
